data_7713905
loop_
_publ_author_name
'Passarelli, Vincenzo'
'P\'erez-Torrente, Jes\'us J.'
'Palmese, Marco'

_publ_section_title
;
 Reactivity of Ir(I)-aminophosphane platforms towards oxidants
;
_journal_name_full 'Dalton Transactions'
_journal_paper_doi 10.1039/D3DT02361C
_journal_year 2023
_chemical_formula_moiety '2 (C48 H51 Ir N2 P2 Si), 3 (C H2 Cl2)'
_chemical_formula_sum 'C99 H108 Cl6 Ir2 N4 P4 Si2'
_chemical_formula_weight 2131.05
_space_group_crystal_system triclinic
_space_group_IT_number 2
_space_group_name_Hall '-P 1'
_space_group_name_H-M_alt 'P -1'
_atom_sites_solution_hydrogens geom
_atom_sites_solution_primary heavy
_atom_sites_solution_secondary difmap
_audit_creation_method SHELXL-2014/7
_audit_update_record
;
2023-07-18 deposited with the CCDC.	2023-09-05 downloaded from the CCDC.
;
_cell_angle_alpha 108.940(2)
_cell_angle_beta 90.289(2)
_cell_angle_gamma 118.034(2)
_cell_formula_units_Z 1
_cell_length_a 13.1665(17)
_cell_length_b 13.8662(18)
_cell_length_c 15.261(3)
_cell_measurement_reflns_used 9968
_cell_measurement_temperature 100(2)
_cell_measurement_theta_max 26.298
_cell_measurement_theta_min 2.492
_cell_volume 2284.3(6)
_computing_cell_refinement 'SAINT+ in APEX2 (Bruker AXS,2008)'
_computing_data_collection 'SMART in APEX2 (Bruker AXS,2008)'
_computing_data_reduction 'SAINT+ in APEX2 (Bruker AXS,2008)'
_computing_molecular_graphics 'XP program, SHELXTL v6.12, Bruker2000'
_computing_publication_material 'XCIF program, PLATON(Spek, 1998)'
_computing_structure_refinement 'SHELXL-2014/7 (Sheldrick, 2014)'
_computing_structure_solution 'SHELXS-2013 (Sheldrick, 2008)'
_diffrn_ambient_temperature 100(2)
_diffrn_detector_area_resol_mean 8.26
_diffrn_measured_fraction_theta_full 1.000
_diffrn_measured_fraction_theta_max 0.999
_diffrn_measurement_device_type 'Bruker APEX DUO system'
_diffrn_measurement_method '\w and \f rotations with narrow frames'
_diffrn_radiation_monochromator graphite
_diffrn_radiation_source 'fine-focus sealed tube'
_diffrn_radiation_type MoK\a
_diffrn_radiation_wavelength 0.71073
_diffrn_reflns_av_R_equivalents 0.0354
_diffrn_reflns_av_unetI/netI 0.0473
_diffrn_reflns_Laue_measured_fraction_full 1.000
_diffrn_reflns_Laue_measured_fraction_max 0.999
_diffrn_reflns_limit_h_max 16
_diffrn_reflns_limit_h_min -16
_diffrn_reflns_limit_k_max 17
_diffrn_reflns_limit_k_min -16
_diffrn_reflns_limit_l_max 18
_diffrn_reflns_limit_l_min -19
_diffrn_reflns_number 20795
_diffrn_reflns_point_group_measured_fraction_full 1.000
_diffrn_reflns_point_group_measured_fraction_max 0.999
_diffrn_reflns_theta_full 25.000
_diffrn_reflns_theta_max 26.371
_diffrn_reflns_theta_min 1.437
_exptl_absorpt_coefficient_mu 3.231
_exptl_absorpt_correction_T_max 0.5490
_exptl_absorpt_correction_T_min 0.4262
_exptl_absorpt_correction_type multi-scan
_exptl_absorpt_process_details
; 
 Multi-scan correction included in APEX2 package (Bruker AXS, 2008)
;
_exptl_crystal_colour colorless
_exptl_crystal_density_diffrn 1.549
_exptl_crystal_description prism
_exptl_crystal_F_000 1074
_exptl_crystal_size_max 0.320
_exptl_crystal_size_mid 0.200
_exptl_crystal_size_min 0.070
_refine_diff_density_max 2.621
_refine_diff_density_min -1.325
_refine_diff_density_rms 0.126
_refine_ls_extinction_method none
_refine_ls_goodness_of_fit_ref 1.038
_refine_ls_hydrogen_treatment constr
_refine_ls_matrix_type full
_refine_ls_number_parameters 529
_refine_ls_number_reflns 9338
_refine_ls_number_restraints 1
_refine_ls_restrained_S_all 1.039
_refine_ls_R_factor_all 0.0370
_refine_ls_R_factor_gt 0.0326
_refine_ls_shift/su_max 0.002
_refine_ls_shift/su_mean 0.000
_refine_ls_structure_factor_coef Fsqd
_refine_ls_weighting_details 'w=1/[\s^2^(Fo^2^)+(0.0406P)^2^+4.6614P] where P=(Fo^2^+2Fc^2^)/3'
_refine_ls_weighting_scheme calc
_refine_ls_wR_factor_gt 0.0824
_refine_ls_wR_factor_ref 0.0847
_reflns_Friedel_coverage 0.000
_reflns_number_gt 8548
_reflns_number_total 9338
_reflns_threshold_expression 'I > 2\s(I)'
_cod_data_source_file d3dt02361c3.cif
_cod_data_source_block 4_VPX152D
_cod_database_code 7713905
_shelx_shelxl_version_number 2014/7
_shelx_space_group_comment
;
The symmetry employed for this shelxl refinement is uniquely defined
by the following loop, which should always be used as a source of
symmetry information in preference to the above space-group names.
They are only intended as comments.
;

loop_
_space_group_symop_operation_xyz
'x, y, z'
'-x, -y, -z'

loop_
_atom_site_label
_atom_site_type_symbol
_atom_site_fract_x
_atom_site_fract_y
_atom_site_fract_z
_atom_site_U_iso_or_equiv
_atom_site_adp_type
_atom_site_occupancy
_atom_site_site_symmetry_order
_atom_site_calc_flag
_atom_site_refinement_flags_posn
_atom_site_refinement_flags_adp
_atom_site_refinement_flags_occupancy
_atom_site_disorder_assembly
_atom_site_disorder_group
C1 C 0.6197(3) 0.8472(4) 0.8859(3) 0.0183(8) Uani 1 1 d . . . . .
H1A H 0.5530 0.8522 0.9123 0.022 Uiso 1 1 calc R U . . .
H1B H 0.6590 0.8275 0.9270 0.022 Uiso 1 1 calc R U . . .
C2 C 0.8066(4) 1.1267(4) 0.9675(3) 0.0256(9) Uani 1 1 d . . . . .
H2A H 0.8623 1.1239 1.0079 0.038 Uiso 1 1 calc R U . . .
H2B H 0.7529 1.1446 1.0046 0.038 Uiso 1 1 calc R U . . .
H2C H 0.8494 1.1880 0.9418 0.038 Uiso 1 1 calc R U . . .
C3 C 0.8277(3) 0.7346(4) 0.7687(3) 0.0197(8) Uani 1 1 d . . . . .
C4 C 0.8494(4) 0.7521(4) 0.8644(3) 0.0242(9) Uani 1 1 d . . . . .
H4 H 0.8389 0.8101 0.9108 0.029 Uiso 1 1 calc R U . . .
C5 C 0.8859(4) 0.6855(4) 0.8917(4) 0.0330(11) Uani 1 1 d . . . . .
H5 H 0.9017 0.6988 0.9567 0.040 Uiso 1 1 calc R U . . .
C6 C 0.8994(4) 0.5990(5) 0.8238(4) 0.0358(12) Uani 1 1 d . . . . .
H6 H 0.9250 0.5536 0.8422 0.043 Uiso 1 1 calc R U . . .
C7 C 0.8754(4) 0.5796(4) 0.7294(4) 0.0326(11) Uani 1 1 d . . . . .
H7 H 0.8828 0.5193 0.6831 0.039 Uiso 1 1 calc R U . . .
C8 C 0.8406(4) 0.6468(4) 0.7016(3) 0.0257(9) Uani 1 1 d . . . . .
H8 H 0.8255 0.6331 0.6365 0.031 Uiso 1 1 calc R U . . .
C9 C 0.8204(3) 0.8230(4) 0.6272(3) 0.0179(8) Uani 1 1 d . . . . .
C10 C 0.9388(4) 0.8582(4) 0.6245(3) 0.0229(9) Uani 1 1 d . . . . .
H10 H 0.9888 0.8721 0.6777 0.027 Uiso 1 1 calc R U . . .
C11 C 0.9832(4) 0.8729(4) 0.5454(3) 0.0265(10) Uani 1 1 d . . . . .
H11 H 1.0638 0.8983 0.5447 0.032 Uiso 1 1 calc R U . . .
C12 C 0.9105(4) 0.8507(4) 0.4662(3) 0.0265(10) Uani 1 1 d . . . . .
H12 H 0.9413 0.8603 0.4116 0.032 Uiso 1 1 calc R U . . .
C13 C 0.7937(4) 0.8148(4) 0.4673(3) 0.0237(9) Uani 1 1 d . . . . .
H13 H 0.7438 0.7992 0.4132 0.028 Uiso 1 1 calc R U . . .
C14 C 0.7487(4) 0.8013(3) 0.5478(3) 0.0196(8) Uani 1 1 d . . . . .
H14 H 0.6682 0.7771 0.5484 0.024 Uiso 1 1 calc R U . . .
C15 C 0.9456(3) 1.0351(4) 0.8253(3) 0.0172(8) Uani 1 1 d . . . . .
C16 C 0.9769(4) 1.1224(4) 0.7886(3) 0.0256(9) Uani 1 1 d . . . . .
H16 H 0.9178 1.1259 0.7561 0.031 Uiso 1 1 calc R U . . .
C17 C 1.0944(4) 1.2051(4) 0.7988(3) 0.0273(10) Uani 1 1 d . . . . .
H17 H 1.1141 1.2651 0.7742 0.033 Uiso 1 1 calc R U . . .
C18 C 1.1830(4) 1.2010(4) 0.8446(3) 0.0256(9) Uani 1 1 d . . . . .
C19 C 1.1515(4) 1.1148(4) 0.8816(3) 0.0239(9) Uani 1 1 d . . . . .
H19 H 1.2109 1.1110 0.9134 0.029 Uiso 1 1 calc R U . . .
C20 C 1.0346(4) 1.0330(4) 0.8734(3) 0.0213(9) Uani 1 1 d . . . . .
H20 H 1.0152 0.9754 0.9007 0.026 Uiso 1 1 calc R U . . .
C21 C 1.3105(4) 1.2891(5) 0.8545(4) 0.0387(12) Uani 1 1 d . . . . .
H21A H 1.3486 1.3263 0.9210 0.058 Uiso 1 1 calc R U . . .
H21B H 1.3162 1.3494 0.8315 0.058 Uiso 1 1 calc R U . . .
H21C H 1.3493 1.2488 0.8174 0.058 Uiso 1 1 calc R U . . .
C22 C 0.3829(3) 0.8509(4) 0.7384(3) 0.0181(8) Uani 1 1 d . . . . .
C23 C 0.3102(4) 0.7713(4) 0.7779(3) 0.0203(8) Uani 1 1 d . . . . .
H23 H 0.3347 0.7240 0.7944 0.024 Uiso 1 1 calc R U . . .
C24 C 0.2018(4) 0.7606(4) 0.7933(3) 0.0245(9) Uani 1 1 d . . . . .
H24 H 0.1515 0.7043 0.8183 0.029 Uiso 1 1 calc R U . . .
C25 C 0.1674(4) 0.8318(4) 0.7722(3) 0.0270(10) Uani 1 1 d . . . . .
H25 H 0.0940 0.8252 0.7837 0.032 Uiso 1 1 calc R U . . .
C26 C 0.2398(4) 0.9129(4) 0.7344(3) 0.0269(10) Uani 1 1 d . . . . .
H26 H 0.2166 0.9626 0.7207 0.032 Uiso 1 1 calc R U . . .
C27 C 0.3468(4) 0.9210(4) 0.7166(3) 0.0236(9) Uani 1 1 d . . . . .
H27 H 0.3954 0.9750 0.6891 0.028 Uiso 1 1 calc R U . . .
C28 C 0.5223(3) 0.8729(3) 0.6007(3) 0.0171(8) Uani 1 1 d . . . . .
C29 C 0.4209(4) 0.7929(4) 0.5308(3) 0.0226(9) Uani 1 1 d . . . . .
H29 H 0.3523 0.7403 0.5465 0.027 Uiso 1 1 calc R U . . .
C30 C 0.4202(4) 0.7900(4) 0.4391(3) 0.0270(10) Uani 1 1 d . . . . .
H30 H 0.3517 0.7345 0.3921 0.032 Uiso 1 1 calc R U . . .
C31 C 0.5193(4) 0.8681(4) 0.4160(3) 0.0281(10) Uani 1 1 d . . . . .
H31 H 0.5193 0.8654 0.3531 0.034 Uiso 1 1 calc R U . . .
C32 C 0.6181(4) 0.9500(4) 0.4853(3) 0.0263(10) Uani 1 1 d . . . . .
H32 H 0.6848 1.0058 0.4701 0.032 Uiso 1 1 calc R U . . .
C33 C 0.6208(4) 0.9515(4) 0.5772(3) 0.0207(8) Uani 1 1 d . . . . .
H33 H 0.6900 1.0062 0.6237 0.025 Uiso 1 1 calc R U . . .
C34 C 0.6211(3) 1.1000(3) 0.8231(3) 0.0170(8) Uani 1 1 d . . . . .
C35 C 0.5560(4) 1.1189(4) 0.8916(3) 0.0231(9) Uani 1 1 d . . . . .
H35 H 0.5098 1.0579 0.9136 0.028 Uiso 1 1 calc R U . . .
C36 C 0.5573(4) 1.2242(4) 0.9280(3) 0.0241(9) Uani 1 1 d . . . . .
H36 H 0.5123 1.2347 0.9750 0.029 Uiso 1 1 calc R U . . .
C37 C 0.6232(4) 1.3158(4) 0.8974(3) 0.0214(9) Uani 1 1 d . . . . .
C38 C 0.6858(4) 1.2966(4) 0.8270(3) 0.0243(9) Uani 1 1 d . . . . .
H38 H 0.7301 1.3571 0.8039 0.029 Uiso 1 1 calc R U . . .
C39 C 0.6847(4) 1.1902(4) 0.7897(3) 0.0204(8) Uani 1 1 d . . . . .
H39 H 0.7274 1.1787 0.7411 0.024 Uiso 1 1 calc R U . . .
C40 C 0.6301(4) 1.4336(4) 0.9435(3) 0.0268(10) Uani 1 1 d . . . . .
H40A H 0.7120 1.4965 0.9582 0.040 Uiso 1 1 calc R U . . .
H40B H 0.5988 1.4368 1.0018 0.040 Uiso 1 1 calc R U . . .
H40C H 0.5841 1.4440 0.9004 0.040 Uiso 1 1 calc R U . . .
C41 C 0.4275(3) 0.5982(4) 0.7868(3) 0.0184(8) Uani 1 1 d . . . . .
H41 H 0.4059 0.6343 0.8465 0.022 Uiso 1 1 calc R U . . .
C42 C 0.5338(3) 0.5938(4) 0.8009(3) 0.0186(8) Uani 1 1 d . . . . .
H42 H 0.5720 0.6284 0.8687 0.022 Uiso 1 1 calc R U . . .
C43 C 0.5505(4) 0.4930(4) 0.7417(3) 0.0204(8) Uani 1 1 d . . . . .
H43A H 0.4977 0.4218 0.7546 0.024 Uiso 1 1 calc R U . . .
H43B H 0.6321 0.5126 0.7601 0.024 Uiso 1 1 calc R U . . .
C44 C 0.5251(4) 0.4664(4) 0.6355(3) 0.0204(8) Uani 1 1 d . . . . .
H44A H 0.5778 0.4395 0.6041 0.025 Uiso 1 1 calc R U . . .
H44B H 0.4435 0.4015 0.6086 0.025 Uiso 1 1 calc R U . . .
C45 C 0.5418(3) 0.5722(3) 0.6147(3) 0.0173(8) Uani 1 1 d . . . . .
H45 H 0.6000 0.5952 0.5730 0.021 Uiso 1 1 calc R U . . .
C46 C 0.4506(3) 0.5960(3) 0.6042(3) 0.0180(8) Uani 1 1 d . . . . .
H46 H 0.4552 0.6313 0.5557 0.022 Uiso 1 1 calc R U . . .
C47 C 0.3270(4) 0.5219(4) 0.6163(3) 0.0213(9) Uani 1 1 d . . . . .
H47A H 0.2886 0.4456 0.5624 0.026 Uiso 1 1 calc R U . . .
H47B H 0.2821 0.5622 0.6151 0.026 Uiso 1 1 calc R U . . .
C48 C 0.3222(4) 0.4987(4) 0.7091(3) 0.0237(9) Uani 1 1 d . . . . .
H48A H 0.2490 0.4909 0.7308 0.028 Uiso 1 1 calc R U . . .
H48B H 0.3211 0.4236 0.6972 0.028 Uiso 1 1 calc R U . . .
C49 C -0.0095(5) 0.6080(6) 0.4151(5) 0.0509(15) Uani 1 1 d . . . . .
H49A H -0.0733 0.6253 0.4322 0.061 Uiso 1 1 calc R U . . .
H49B H -0.0447 0.5215 0.3861 0.061 Uiso 1 1 calc R U . . .
C51 C 0.9709(7) 0.5151(8) 0.0248(6) 0.0216(18) Uiso 0.5 1 d D . P . .
H51A H 1.0404 0.5875 0.0680 0.026 Uiso 0.5 1 calc R U P . .
H51B H 0.9357 0.5421 -0.0126 0.026 Uiso 0.5 1 calc R U P . .
N1 N 0.8253(3) 0.9498(3) 0.8144(2) 0.0171(7) Uani 1 1 d . . . . .
N2 N 0.6306(3) 0.9951(3) 0.7930(2) 0.0181(7) Uani 1 1 d . . . . .
Si Si 0.72144(9) 0.98173(10) 0.86877(8) 0.0165(2) Uani 1 1 d . . . . .
P1 P 0.76067(8) 0.80977(9) 0.73395(7) 0.0149(2) Uani 1 1 d . . . . .
P2 P 0.52439(8) 0.86082(9) 0.71679(7) 0.0151(2) Uani 1 1 d . . . . .
Cl1 Cl 0.08969(19) 0.6608(2) 0.51550(16) 0.0826(6) Uani 1 1 d . . . . .
Cl2 Cl 0.0552(2) 0.6706(2) 0.33113(19) 0.0925(8) Uani 1 1 d . . . . .
Cl3 Cl 0.8763(7) 0.4755(7) 0.0964(6) 0.147(3) Uiso 0.5 1 d D . P . .
Cl4 Cl 1.0314(5) 0.4458(5) -0.0562(4) 0.0952(15) Uiso 0.5 1 d D . P . .
Ir Ir 0.56496(2) 0.72308(2) 0.74147(2) 0.01363(6) Uani 1 1 d . . . . .

loop_
_atom_site_aniso_label
_atom_site_aniso_U_11
_atom_site_aniso_U_22
_atom_site_aniso_U_33
_atom_site_aniso_U_23
_atom_site_aniso_U_13
_atom_site_aniso_U_12
C1 0.0172(19) 0.023(2) 0.0143(19) 0.0088(16) 0.0036(15) 0.0088(17)
C2 0.021(2) 0.024(2) 0.024(2) 0.0025(18) -0.0016(17) 0.0096(19)
C3 0.0100(18) 0.021(2) 0.029(2) 0.0135(18) 0.0040(16) 0.0062(17)
C4 0.0145(19) 0.025(2) 0.028(2) 0.0148(19) 0.0012(17) 0.0028(18)
C5 0.016(2) 0.032(3) 0.047(3) 0.027(2) -0.004(2) 0.001(2)
C6 0.020(2) 0.036(3) 0.065(4) 0.036(3) 0.007(2) 0.014(2)
C7 0.019(2) 0.023(2) 0.061(3) 0.020(2) 0.013(2) 0.012(2)
C8 0.016(2) 0.025(2) 0.036(3) 0.013(2) 0.0055(18) 0.0093(19)
C9 0.0179(19) 0.018(2) 0.019(2) 0.0073(16) 0.0056(16) 0.0087(17)
C10 0.020(2) 0.024(2) 0.025(2) 0.0099(18) 0.0022(17) 0.0107(18)
C11 0.020(2) 0.028(2) 0.032(2) 0.015(2) 0.0132(19) 0.0095(19)
C12 0.034(2) 0.022(2) 0.024(2) 0.0120(18) 0.0139(19) 0.012(2)
C13 0.030(2) 0.019(2) 0.019(2) 0.0085(17) 0.0038(18) 0.0101(19)
C14 0.0183(19) 0.0143(19) 0.024(2) 0.0069(16) 0.0035(16) 0.0066(17)
C15 0.0138(18) 0.019(2) 0.0159(19) 0.0053(16) 0.0030(15) 0.0064(16)
C16 0.019(2) 0.029(2) 0.029(2) 0.0147(19) 0.0035(18) 0.0097(19)
C17 0.024(2) 0.025(2) 0.034(3) 0.019(2) 0.0069(19) 0.0073(19)
C18 0.018(2) 0.025(2) 0.025(2) 0.0055(18) 0.0067(17) 0.0054(19)
C19 0.016(2) 0.024(2) 0.025(2) 0.0042(18) -0.0024(17) 0.0089(18)
C20 0.020(2) 0.022(2) 0.021(2) 0.0089(17) 0.0012(17) 0.0087(18)
C21 0.022(2) 0.033(3) 0.048(3) 0.015(2) 0.008(2) 0.004(2)
C22 0.0120(18) 0.020(2) 0.018(2) 0.0053(16) 0.0017(15) 0.0058(16)
C23 0.020(2) 0.023(2) 0.019(2) 0.0075(17) 0.0045(16) 0.0110(18)
C24 0.018(2) 0.029(2) 0.023(2) 0.0096(18) 0.0065(17) 0.0092(19)
C25 0.018(2) 0.036(3) 0.027(2) 0.008(2) 0.0046(18) 0.016(2)
C26 0.023(2) 0.030(2) 0.031(2) 0.010(2) 0.0031(18) 0.016(2)
C27 0.020(2) 0.026(2) 0.030(2) 0.0153(19) 0.0089(18) 0.0127(19)
C28 0.020(2) 0.0167(19) 0.018(2) 0.0076(16) 0.0036(16) 0.0113(17)
C29 0.019(2) 0.022(2) 0.027(2) 0.0129(18) 0.0010(17) 0.0084(18)
C30 0.033(2) 0.024(2) 0.024(2) 0.0087(18) -0.0022(19) 0.015(2)
C31 0.042(3) 0.030(2) 0.019(2) 0.0141(19) 0.0086(19) 0.020(2)
C32 0.031(2) 0.028(2) 0.028(2) 0.018(2) 0.0121(19) 0.015(2)
C33 0.022(2) 0.021(2) 0.023(2) 0.0093(17) 0.0053(17) 0.0126(18)
C34 0.0157(19) 0.0147(19) 0.0174(19) 0.0050(16) 0.0004(15) 0.0057(16)
C35 0.025(2) 0.020(2) 0.027(2) 0.0141(18) 0.0118(18) 0.0090(18)
C36 0.027(2) 0.024(2) 0.023(2) 0.0098(18) 0.0107(18) 0.0135(19)
C37 0.019(2) 0.019(2) 0.021(2) 0.0059(17) -0.0019(16) 0.0071(17)
C38 0.027(2) 0.016(2) 0.025(2) 0.0094(17) 0.0064(18) 0.0061(18)
C39 0.0181(19) 0.021(2) 0.018(2) 0.0064(17) 0.0048(16) 0.0074(17)
C40 0.028(2) 0.022(2) 0.028(2) 0.0087(19) 0.0048(19) 0.011(2)
C41 0.018(2) 0.018(2) 0.020(2) 0.0117(16) 0.0075(16) 0.0068(17)
C42 0.0148(19) 0.019(2) 0.020(2) 0.0113(17) 0.0033(16) 0.0047(17)
C43 0.020(2) 0.018(2) 0.022(2) 0.0108(17) 0.0016(16) 0.0066(17)
C44 0.020(2) 0.016(2) 0.023(2) 0.0074(17) 0.0034(17) 0.0068(17)
C45 0.0168(19) 0.017(2) 0.0172(19) 0.0074(16) 0.0033(15) 0.0071(16)
C46 0.0170(19) 0.017(2) 0.0151(19) 0.0053(16) -0.0001(15) 0.0051(17)
C47 0.017(2) 0.016(2) 0.025(2) 0.0065(17) 0.0005(17) 0.0053(17)
C48 0.0153(19) 0.024(2) 0.029(2) 0.0115(19) 0.0051(17) 0.0068(18)
C49 0.035(3) 0.050(4) 0.060(4) 0.014(3) 0.013(3) 0.019(3)
N1 0.0138(16) 0.0160(17) 0.0187(17) 0.0067(14) 0.0014(13) 0.0052(14)
N2 0.0124(16) 0.0172(17) 0.0207(17) 0.0055(14) 0.0008(13) 0.0055(14)
Si 0.0136(5) 0.0175(5) 0.0157(5) 0.0060(4) 0.0015(4) 0.0059(4)
P1 0.0115(4) 0.0164(5) 0.0167(5) 0.0076(4) 0.0023(4) 0.0060(4)
P2 0.0117(4) 0.0169(5) 0.0165(5) 0.0078(4) 0.0023(4) 0.0059(4)
Cl1 0.0687(12) 0.0762(14) 0.0857(14) 0.0146(11) -0.0144(10) 0.0333(11)
Cl2 0.1154(18) 0.1129(18) 0.1223(19) 0.0807(16) 0.0714(16) 0.0877(17)
Ir 0.01064(8) 0.01494(9) 0.01449(8) 0.00725(6) 0.00199(5) 0.00460(6)

loop_
_atom_type_symbol
_atom_type_description
_atom_type_scat_dispersion_real
_atom_type_scat_dispersion_imag
_atom_type_scat_source
C C 0.0033 0.0016 'International Tables Vol C Tables 4.2.6.8 and 6.1.1.4'
H H 0.0000 0.0000 'International Tables Vol C Tables 4.2.6.8 and 6.1.1.4'
N N 0.0061 0.0033 'International Tables Vol C Tables 4.2.6.8 and 6.1.1.4'
Si Si 0.0817 0.0704 'International Tables Vol C Tables 4.2.6.8 and 6.1.1.4'
P P 0.1023 0.0942 'International Tables Vol C Tables 4.2.6.8 and 6.1.1.4'
Cl Cl 0.1484 0.1585 'International Tables Vol C Tables 4.2.6.8 and 6.1.1.4'
Ir Ir -1.4442 7.9887 'International Tables Vol C Tables 4.2.6.8 and 6.1.1.4'

loop_
_geom_angle_atom_site_label_1
_geom_angle_atom_site_label_2
_geom_angle_atom_site_label_3
_geom_angle
_geom_angle_site_symmetry_1
_geom_angle_site_symmetry_3
_geom_angle_publ_flag
Si C1 Ir 99.98(18) . . ?
Si C1 H1A 111.8 . . ?
Ir C1 H1A 111.8 . . ?
Si C1 H1B 111.8 . . ?
Ir C1 H1B 111.8 . . ?
H1A C1 H1B 109.5 . . ?
Si C2 H2A 109.5 . . ?
Si C2 H2B 109.5 . . ?
H2A C2 H2B 109.5 . . ?
Si C2 H2C 109.5 . . ?
H2A C2 H2C 109.5 . . ?
H2B C2 H2C 109.5 . . ?
C8 C3 C4 118.7(4) . . ?
C8 C3 P1 121.4(3) . . ?
C4 C3 P1 119.2(3) . . ?
C5 C4 C3 120.6(5) . . ?
C5 C4 H4 119.7 . . ?
C3 C4 H4 119.7 . . ?
C4 C5 C6 119.9(5) . . ?
C4 C5 H5 120.1 . . ?
C6 C5 H5 120.1 . . ?
C7 C6 C5 119.7(4) . . ?
C7 C6 H6 120.2 . . ?
C5 C6 H6 120.2 . . ?
C6 C7 C8 120.9(5) . . ?
C6 C7 H7 119.6 . . ?
C8 C7 H7 119.6 . . ?
C7 C8 C3 120.3(5) . . ?
C7 C8 H8 119.9 . . ?
C3 C8 H8 119.9 . . ?
C14 C9 C10 118.6(4) . . ?
C14 C9 P1 120.0(3) . . ?
C10 C9 P1 121.4(3) . . ?
C11 C10 C9 120.5(4) . . ?
C11 C10 H10 119.7 . . ?
C9 C10 H10 119.7 . . ?
C10 C11 C12 120.4(4) . . ?
C10 C11 H11 119.8 . . ?
C12 C11 H11 119.8 . . ?
C13 C12 C11 119.9(4) . . ?
C13 C12 H12 120.1 . . ?
C11 C12 H12 120.1 . . ?
C12 C13 C14 119.9(4) . . ?
C12 C13 H13 120.0 . . ?
C14 C13 H13 120.0 . . ?
C9 C14 C13 120.7(4) . . ?
C9 C14 H14 119.7 . . ?
C13 C14 H14 119.7 . . ?
C16 C15 C20 118.2(4) . . ?
C16 C15 N1 120.9(4) . . ?
C20 C15 N1 120.9(4) . . ?
C15 C16 C17 120.8(4) . . ?
C15 C16 H16 119.6 . . ?
C17 C16 H16 119.6 . . ?
C18 C17 C16 120.9(4) . . ?
C18 C17 H17 119.5 . . ?
C16 C17 H17 119.5 . . ?
C19 C18 C17 118.2(4) . . ?
C19 C18 C21 120.6(4) . . ?
C17 C18 C21 121.2(4) . . ?
C18 C19 C20 121.5(4) . . ?
C18 C19 H19 119.3 . . ?
C20 C19 H19 119.3 . . ?
C19 C20 C15 120.4(4) . . ?
C19 C20 H20 119.8 . . ?
C15 C20 H20 119.8 . . ?
C18 C21 H21A 109.5 . . ?
C18 C21 H21B 109.5 . . ?
H21A C21 H21B 109.5 . . ?
C18 C21 H21C 109.5 . . ?
H21A C21 H21C 109.5 . . ?
H21B C21 H21C 109.5 . . ?
C27 C22 C23 119.0(4) . . ?
C27 C22 P2 121.6(3) . . ?
C23 C22 P2 119.4(3) . . ?
C22 C23 C24 120.4(4) . . ?
C22 C23 H23 119.8 . . ?
C24 C23 H23 119.8 . . ?
C25 C24 C23 120.0(4) . . ?
C25 C24 H24 120.0 . . ?
C23 C24 H24 120.0 . . ?
C24 C25 C26 120.2(4) . . ?
C24 C25 H25 119.9 . . ?
C26 C25 H25 119.9 . . ?
C25 C26 C27 119.6(4) . . ?
C25 C26 H26 120.2 . . ?
C27 C26 H26 120.2 . . ?
C22 C27 C26 120.7(4) . . ?
C22 C27 H27 119.6 . . ?
C26 C27 H27 119.6 . . ?
C33 C28 C29 119.0(4) . . ?
C33 C28 P2 122.0(3) . . ?
C29 C28 P2 118.7(3) . . ?
C30 C29 C28 120.6(4) . . ?
C30 C29 H29 119.7 . . ?
C28 C29 H29 119.7 . . ?
C29 C30 C31 120.0(4) . . ?
C29 C30 H30 120.0 . . ?
C31 C30 H30 120.0 . . ?
C32 C31 C30 119.7(4) . . ?
C32 C31 H31 120.2 . . ?
C30 C31 H31 120.2 . . ?
C31 C32 C33 120.7(4) . . ?
C31 C32 H32 119.6 . . ?
C33 C32 H32 119.6 . . ?
C28 C33 C32 119.9(4) . . ?
C28 C33 H33 120.1 . . ?
C32 C33 H33 120.1 . . ?
C35 C34 C39 117.8(4) . . ?
C35 C34 N2 121.3(4) . . ?
C39 C34 N2 120.8(4) . . ?
C36 C35 C34 121.4(4) . . ?
C36 C35 H35 119.3 . . ?
C34 C35 H35 119.3 . . ?
C35 C36 C37 121.2(4) . . ?
C35 C36 H36 119.4 . . ?
C37 C36 H36 119.4 . . ?
C36 C37 C38 117.9(4) . . ?
C36 C37 C40 120.3(4) . . ?
C38 C37 C40 121.8(4) . . ?
C39 C38 C37 121.1(4) . . ?
C39 C38 H38 119.4 . . ?
C37 C38 H38 119.4 . . ?
C38 C39 C34 120.5(4) . . ?
C38 C39 H39 119.7 . . ?
C34 C39 H39 119.7 . . ?
C37 C40 H40A 109.5 . . ?
C37 C40 H40B 109.5 . . ?
H40A C40 H40B 109.5 . . ?
C37 C40 H40C 109.5 . . ?
H40A C40 H40C 109.5 . . ?
H40B C40 H40C 109.5 . . ?
C42 C41 C48 121.5(4) . . ?
C42 C41 Ir 70.0(2) . . ?
C48 C41 Ir 115.4(3) . . ?
C42 C41 H41 114.2 . . ?
C48 C41 H41 114.2 . . ?
Ir C41 H41 114.2 . . ?
C41 C42 C43 123.6(4) . . ?
C41 C42 Ir 70.5(2) . . ?
C43 C42 Ir 115.6(3) . . ?
C41 C42 H42 113.4 . . ?
C43 C42 H42 113.4 . . ?
Ir C42 H42 113.4 . . ?
C42 C43 C44 112.2(3) . . ?
C42 C43 H43A 109.2 . . ?
C44 C43 H43A 109.2 . . ?
C42 C43 H43B 109.2 . . ?
C44 C43 H43B 109.2 . . ?
H43A C43 H43B 107.9 . . ?
C45 C44 C43 112.8(3) . . ?
C45 C44 H44A 109.0 . . ?
C43 C44 H44A 109.0 . . ?
C45 C44 H44B 109.0 . . ?
C43 C44 H44B 109.0 . . ?
H44A C44 H44B 107.8 . . ?
C46 C45 C44 123.3(4) . . ?
C46 C45 Ir 70.2(2) . . ?
C44 C45 Ir 114.2(3) . . ?
C46 C45 H45 113.9 . . ?
C44 C45 H45 113.9 . . ?
Ir C45 H45 113.9 . . ?
C45 C46 C47 123.8(4) . . ?
C45 C46 Ir 72.7(2) . . ?
C47 C46 Ir 111.0(3) . . ?
C45 C46 H46 114.1 . . ?
C47 C46 H46 114.1 . . ?
Ir C46 H46 114.1 . . ?
C46 C47 C48 113.2(3) . . ?
C46 C47 H47A 108.9 . . ?
C48 C47 H47A 108.9 . . ?
C46 C47 H47B 108.9 . . ?
C48 C47 H47B 108.9 . . ?
H47A C47 H47B 107.8 . . ?
C41 C48 C47 111.8(3) . . ?
C41 C48 H48A 109.3 . . ?
C47 C48 H48A 109.3 . . ?
C41 C48 H48B 109.3 . . ?
C47 C48 H48B 109.3 . . ?
H48A C48 H48B 107.9 . . ?
Cl1 C49 Cl2 112.5(4) . . ?
Cl1 C49 H49A 109.1 . . ?
Cl2 C49 H49A 109.1 . . ?
Cl1 C49 H49B 109.1 . . ?
Cl2 C49 H49B 109.1 . . ?
H49A C49 H49B 107.8 . . ?
Cl3 C51 Cl4 134.9(6) . . ?
Cl3 C51 H51A 103.5 . . ?
Cl4 C51 H51A 103.5 . . ?
Cl3 C51 H51B 103.5 . . ?
Cl4 C51 H51B 103.5 . . ?
H51A C51 H51B 105.3 . . ?
C15 N1 P1 123.5(3) . . ?
C15 N1 Si 124.4(3) . . ?
P1 N1 Si 111.41(18) . . ?
C34 N2 P2 124.5(3) . . ?
C34 N2 Si 119.0(3) . . ?
P2 N2 Si 111.47(19) . . ?
N1 Si N2 113.45(16) . . ?
N1 Si C1 104.01(18) . . ?
N2 Si C1 102.50(18) . . ?
N1 Si C2 106.18(19) . . ?
N2 Si C2 107.63(19) . . ?
C1 Si C2 123.3(2) . . ?
N1 P1 C3 107.49(18) . . ?
N1 P1 C9 105.06(18) . . ?
C3 P1 C9 100.74(19) . . ?
N1 P1 Ir 106.81(12) . . ?
C3 P1 Ir 110.45(13) . . ?
C9 P1 Ir 125.16(14) . . ?
N2 P2 C28 105.85(18) . . ?
N2 P2 C22 106.59(18) . . ?
C28 P2 C22 98.97(18) . . ?
N2 P2 Ir 105.90(12) . . ?
C28 P2 Ir 120.48(13) . . ?
C22 P2 Ir 117.89(14) . . ?
C51 Cl4 Cl3 96.1(12) 2_765 2_765 ?
C51 Cl4 C51 21.5(13) 2_765 . ?
Cl3 Cl4 C51 114.3(5) 2_765 . ?
C51 Cl4 Cl4 16.0(9) 2_765 2_765 ?
Cl3 Cl4 Cl4 109.7(5) 2_765 2_765 ?
C51 Cl4 Cl4 5.5(3) . 2_765 ?
C42 Ir C41 39.49(15) . . ?
C42 Ir C1 85.88(16) . . ?
C41 Ir C1 88.02(15) . . ?
C42 Ir C46 95.23(16) . . ?
C41 Ir C46 80.14(16) . . ?
C1 Ir C46 159.49(15) . . ?
C42 Ir C45 78.53(15) . . ?
C41 Ir C45 87.91(15) . . ?
C1 Ir C45 159.93(15) . . ?
C46 Ir C45 37.06(14) . . ?
C42 Ir P1 105.91(11) . . ?
C41 Ir P1 145.28(11) . . ?
C1 Ir P1 85.89(11) . . ?
C46 Ir P1 113.27(11) . . ?
C45 Ir P1 86.31(11) . . ?
C42 Ir P2 151.51(11) . . ?
C41 Ir P2 114.10(11) . . ?
C1 Ir P2 81.96(11) . . ?
C46 Ir P2 87.64(11) . . ?
C45 Ir P2 117.54(10) . . ?
P1 Ir P2 98.82(4) . . ?

loop_
_geom_bond_atom_site_label_1
_geom_bond_atom_site_label_2
_geom_bond_distance
_geom_bond_site_symmetry_2
_geom_bond_publ_flag
C1 Si 1.820(4) . ?
C1 Ir 2.167(4) . ?
C1 H1A 0.9900 . ?
C1 H1B 0.9900 . ?
C2 Si 1.862(4) . ?
C2 H2A 0.9800 . ?
C2 H2B 0.9800 . ?
C2 H2C 0.9800 . ?
C3 C8 1.396(6) . ?
C3 C4 1.405(6) . ?
C3 P1 1.834(4) . ?
C4 C5 1.387(6) . ?
C4 H4 0.9500 . ?
C5 C6 1.393(8) . ?
C5 H5 0.9500 . ?
C6 C7 1.382(8) . ?
C6 H6 0.9500 . ?
C7 C8 1.383(6) . ?
C7 H7 0.9500 . ?
C8 H8 0.9500 . ?
C9 C14 1.392(6) . ?
C9 C10 1.403(6) . ?
C9 P1 1.838(4) . ?
C10 C11 1.376(6) . ?
C10 H10 0.9500 . ?
C11 C12 1.393(7) . ?
C11 H11 0.9500 . ?
C12 C13 1.378(6) . ?
C12 H12 0.9500 . ?
C13 C14 1.395(6) . ?
C13 H13 0.9500 . ?
C14 H14 0.9500 . ?
C15 C16 1.386(6) . ?
C15 C20 1.397(6) . ?
C15 N1 1.430(5) . ?
C16 C17 1.395(6) . ?
C16 H16 0.9500 . ?
C17 C18 1.390(6) . ?
C17 H17 0.9500 . ?
C18 C19 1.377(7) . ?
C18 C21 1.511(6) . ?
C19 C20 1.392(6) . ?
C19 H19 0.9500 . ?
C20 H20 0.9500 . ?
C21 H21A 0.9800 . ?
C21 H21B 0.9800 . ?
C21 H21C 0.9800 . ?
C22 C27 1.388(6) . ?
C22 C23 1.393(6) . ?
C22 P2 1.841(4) . ?
C23 C24 1.394(6) . ?
C23 H23 0.9500 . ?
C24 C25 1.381(7) . ?
C24 H24 0.9500 . ?
C25 C26 1.388(7) . ?
C25 H25 0.9500 . ?
C26 C27 1.396(6) . ?
C26 H26 0.9500 . ?
C27 H27 0.9500 . ?
C28 C33 1.388(6) . ?
C28 C29 1.406(6) . ?
C28 P2 1.835(4) . ?
C29 C30 1.387(6) . ?
C29 H29 0.9500 . ?
C30 C31 1.387(7) . ?
C30 H30 0.9500 . ?
C31 C32 1.385(7) . ?
C31 H31 0.9500 . ?
C32 C33 1.396(6) . ?
C32 H32 0.9500 . ?
C33 H33 0.9500 . ?
C34 C35 1.391(6) . ?
C34 C39 1.401(6) . ?
C34 N2 1.443(5) . ?
C35 C36 1.375(6) . ?
C35 H35 0.9500 . ?
C36 C37 1.391(6) . ?
C36 H36 0.9500 . ?
C37 C38 1.392(6) . ?
C37 C40 1.512(6) . ?
C38 C39 1.390(6) . ?
C38 H38 0.9500 . ?
C39 H39 0.9500 . ?
C40 H40A 0.9800 . ?
C40 H40B 0.9800 . ?
C40 H40C 0.9800 . ?
C41 C42 1.447(6) . ?
C41 C48 1.534(6) . ?
C41 Ir 2.145(4) . ?
C41 H41 1.0000 . ?
C42 C43 1.514(6) . ?
C42 Ir 2.137(4) . ?
C42 H42 1.0000 . ?
C43 C44 1.538(6) . ?
C43 H43A 0.9900 . ?
C43 H43B 0.9900 . ?
C44 C45 1.517(6) . ?
C44 H44A 0.9900 . ?
C44 H44B 0.9900 . ?
C45 C46 1.409(6) . ?
C45 Ir 2.231(4) . ?
C45 H45 1.0000 . ?
C46 C47 1.514(6) . ?
C46 Ir 2.200(4) . ?
C46 H46 1.0000 . ?
C47 C48 1.546(6) . ?
C47 H47A 0.9900 . ?
C47 H47B 0.9900 . ?
C48 H48A 0.9900 . ?
C48 H48B 0.9900 . ?
C49 Cl1 1.716(7) . ?
C49 Cl2 1.778(7) . ?
C49 H49A 0.9900 . ?
C49 H49B 0.9900 . ?
C51 Cl3 1.675(10) . ?
C51 Cl4 1.745(10) . ?
C51 H51A 0.9900 . ?
C51 H51B 0.9900 . ?
N1 P1 1.701(3) . ?
N1 Si 1.759(3) . ?
N2 P2 1.704(3) . ?
N2 Si 1.770(4) . ?
P1 Ir 2.2976(10) . ?
P2 Ir 2.3451(10) . ?
Cl4 C51 0.609(9) 2_765 ?
Cl4 Cl3 1.497(9) 2_765 ?
Cl4 Cl4 2.322(11) 2_765 ?
